data_7221550
loop_
_publ_author_name
'Guo, Huadong'
'Yan, Yongnian'
'Wang, Nan'
'Guo, Xianmin'
'Zheng, Guoli'
'Qi, Yanjuan'

_publ_section_title
;
 A series of entangled coordination polymers assembled by a V-shaped
 bisimidazole ligand and various dicarboxylic acids: synthesis,
 characterization and luminescence properties
;
_journal_issue 34
_journal_name_full CrystEngComm
_journal_page_first 6512
_journal_paper_doi 10.1039/C5CE00903K
_journal_volume 17
_journal_year 2015
_chemical_formula_moiety 'C64 H50 Co2 N8 O19 S4'
_chemical_formula_sum 'C64 H50 Co2 N8 O19 S4'
_chemical_formula_weight 1481.22
_chemical_melting_point ?
_chemical_name_systematic
;
 ?
;
_space_group_IT_number 2
_symmetry_cell_setting triclinic
_symmetry_space_group_name_Hall '-P 1'
_symmetry_space_group_name_H-M 'P -1'
_atom_sites_solution_hydrogens geom
_atom_sites_solution_primary direct
_atom_sites_solution_secondary difmap
_audit_creation_method SHELXL-97
_audit_update_record
;
2015-01-21 deposited with the CCDC.
2015-07-13 downloaded from the CCDC.
;
_cell_angle_alpha 66.2940(10)
_cell_angle_beta 86.3180(10)
_cell_angle_gamma 67.2690(10)
_cell_formula_units_Z 2
_cell_length_a 15.5721(11)
_cell_length_b 15.5850(11)
_cell_length_c 15.7385(11)
_cell_measurement_reflns_used 15798
_cell_measurement_temperature 293(2)
_cell_measurement_theta_max 26.02
_cell_measurement_theta_min 1.61
_cell_volume 3206.8(4)
_computing_cell_refinement 'Bruker SMART'
_computing_data_collection 'Bruker SMART'
_computing_data_reduction 'Bruker SAINT'
_computing_molecular_graphics SHELXP-97
_computing_publication_material SHELXTL
_computing_structure_refinement 'SHELXL-97 (Sheldrick, 1997)'
_computing_structure_solution 'SHELXS-97 (Sheldrick, 1990)'
_diffrn_ambient_temperature 293(2)
_diffrn_detector_area_resol_mean 9.00cm
_diffrn_measured_fraction_theta_full 0.986
_diffrn_measured_fraction_theta_max 0.986
_diffrn_measurement_device_type 'CCD area detector'
_diffrn_measurement_method 'phi and omega scans'
_diffrn_radiation_monochromator graphite
_diffrn_radiation_source 'fine-focus sealed tube'
_diffrn_radiation_type MoK\a
_diffrn_radiation_wavelength 0.71073
_diffrn_reflns_av_R_equivalents 0.0288
_diffrn_reflns_av_sigmaI/netI 0.0663
_diffrn_reflns_limit_h_max 20
_diffrn_reflns_limit_h_min -20
_diffrn_reflns_limit_k_max 16
_diffrn_reflns_limit_k_min -20
_diffrn_reflns_limit_l_max 20
_diffrn_reflns_limit_l_min -19
_diffrn_reflns_number 23781
_diffrn_reflns_theta_full 28.36
_diffrn_reflns_theta_max 28.36
_diffrn_reflns_theta_min 1.42
_diffrn_standards_decay_% none
_diffrn_standards_interval_count none
_diffrn_standards_interval_time none
_diffrn_standards_number none
_exptl_absorpt_coefficient_mu 0.729
_exptl_absorpt_correction_T_max 0.861
_exptl_absorpt_correction_T_min 0.830
_exptl_absorpt_correction_type empirical
_exptl_absorpt_process_details SADABS
_exptl_crystal_colour pink
_exptl_crystal_density_diffrn 1.534
_exptl_crystal_density_method 'not measured'
_exptl_crystal_description block
_exptl_crystal_F_000 1520
_exptl_crystal_size_max 0.25
_exptl_crystal_size_mid 0.23
_exptl_crystal_size_min 0.20
_refine_diff_density_max 1.545
_refine_diff_density_min -0.673
_refine_diff_density_rms 0.103
_refine_ls_extinction_method none
_refine_ls_goodness_of_fit_ref 1.020
_refine_ls_hydrogen_treatment mixed
_refine_ls_matrix_type full
_refine_ls_number_parameters 864
_refine_ls_number_reflns 15798
_refine_ls_number_restraints 0
_refine_ls_restrained_S_all 1.020
_refine_ls_R_factor_all 0.0871
_refine_ls_R_factor_gt 0.0513
_refine_ls_shift/su_max 0.001
_refine_ls_shift/su_mean 0.000
_refine_ls_structure_factor_coef Fsqd
_refine_ls_weighting_details 'calc w=1/[\s^2^(Fo^2^)+(0.1076P)^2^+0.0000P] where P=(Fo^2^+2Fc^2^)/3'
_refine_ls_weighting_scheme calc
_refine_ls_wR_factor_gt 0.1528
_refine_ls_wR_factor_ref 0.1820
_reflns_number_gt 10492
_reflns_number_total 15798
_reflns_threshold_expression >2sigma(I)
_cod_data_source_file c5ce00903k2.cif
_cod_data_source_block 1
_cod_depositor_comments
;
The following automatic conversions were performed:

'_chemical_melting_point' value 'not measured' was changed to '?' -
the value is undefined or not given.

Automatic conversion script
Id: cif_fix_values 3271 2015-04-21 07:52:19Z andrius 

 Adding full bibliography for 7221550.cif.
;
_cod_original_sg_symbol_H-M p-1
_cod_database_code 7221550

loop_
_symmetry_equiv_pos_as_xyz
'x, y, z'
'-x, -y, -z'

loop_
_atom_site_label
_atom_site_type_symbol
_atom_site_fract_x
_atom_site_fract_y
_atom_site_fract_z
_atom_site_U_iso_or_equiv
_atom_site_adp_type
_atom_site_occupancy
_atom_site_symmetry_multiplicity
_atom_site_calc_flag
_atom_site_refinement_flags
C1 C 0.7167(2) -0.9095(3) 0.4851(2) 0.0352(7) Uani 1 1 d .
C2 C 0.7597(2) -0.9465(3) 0.5842(2) 0.0340(7) Uani 1 1 d .
C3 C 0.8245(3) -0.9129(3) 0.6008(2) 0.0426(8) Uani 1 1 d .
H3 H 0.8393 -0.8645 0.5516 0.051 Uiso 1 1 calc R
C4 C 0.8677(3) -0.9510(3) 0.6902(2) 0.0440(8) Uani 1 1 d .
H4 H 0.9103 -0.9274 0.7019 0.053 Uiso 1 1 calc R
C5 C 0.8457(2) -1.0256(3) 0.7624(2) 0.0363(7) Uani 1 1 d .
C6 C 0.7790(3) -1.0571(3) 0.7466(2) 0.0478(9) Uani 1 1 d .
H6 H 0.7631 -1.1047 0.7958 0.057 Uiso 1 1 calc R
C7 C 0.7361(3) -1.0175(3) 0.6573(2) 0.0457(9) Uani 1 1 d .
H7 H 0.6912 -1.0386 0.6461 0.055 Uiso 1 1 calc R
C8 C 0.8376(2) -1.0045(3) 0.9330(2) 0.0371(8) Uani 1 1 d .
C9 C 0.7582(3) -1.0169(3) 0.9715(3) 0.0456(9) Uani 1 1 d .
H9 H 0.7383 -1.0632 0.9649 0.055 Uiso 1 1 calc R
C10 C 0.7090(2) -0.9591(3) 1.0197(3) 0.0452(9) Uani 1 1 d .
H10 H 0.6543 -0.9648 1.0438 0.054 Uiso 1 1 calc R
C11 C 0.7405(2) -0.8931(3) 1.0323(2) 0.0349(7) Uani 1 1 d .
C12 C 0.8209(3) -0.8810(3) 0.9941(2) 0.0427(8) Uani 1 1 d .
H12 H 0.8421 -0.8368 1.0030 0.051 Uiso 1 1 calc R
C13 C 0.8687(3) -0.9363(3) 0.9425(3) 0.0459(9) Uani 1 1 d .
H13 H 0.9210 -0.9275 0.9148 0.055 Uiso 1 1 calc R
C14 C 0.6911(2) -0.8394(3) 1.0944(2) 0.0355(7) Uani 1 1 d .
C15 C 0.5514(3) -1.0258(3) 1.2677(3) 0.0444(9) Uani 1 1 d .
C16 C 0.5063(3) -1.1005(3) 1.2834(3) 0.0472(9) Uani 1 1 d .
C17 C 0.4484(4) -1.0906(4) 1.2131(3) 0.0762(16) Uani 1 1 d .
H17 H 0.4394 -1.0388 1.1538 0.091 Uiso 1 1 calc R
C18 C 0.4048(4) -1.1562(4) 1.2304(3) 0.0765(16) Uani 1 1 d .
H18 H 0.3692 -1.1517 1.1824 0.092 Uiso 1 1 calc R
C19 C 0.4138(3) -1.2282(3) 1.3185(3) 0.0475(9) Uani 1 1 d .
C20 C 0.4646(4) -1.2362(4) 1.3905(3) 0.0733(15) Uani 1 1 d .
H20 H 0.4670 -1.2827 1.4511 0.088 Uiso 1 1 calc R
C21 C 0.5126(4) -1.1731(4) 1.3709(3) 0.0783(17) Uani 1 1 d .
H21 H 0.5503 -1.1803 1.4189 0.094 Uiso 1 1 calc R
C22 C 0.4231(3) -1.4043(3) 1.3057(3) 0.0446(9) Uani 1 1 d .
C23 C 0.3946(3) -1.4040(3) 1.2241(3) 0.0538(10) Uani 1 1 d .
H23 H 0.3411 -1.3510 1.1864 0.065 Uiso 1 1 calc R
C24 C 0.4458(3) -1.4825(3) 1.1991(3) 0.0476(9) Uani 1 1 d .
H24 H 0.4261 -1.4834 1.1450 0.057 Uiso 1 1 calc R
C25 C 0.5265(2) -1.5605(2) 1.2538(2) 0.0362(7) Uani 1 1 d .
C26 C 0.5561(2) -1.5587(3) 1.3350(3) 0.0415(8) Uani 1 1 d .
H26 H 0.6111 -1.6101 1.3712 0.050 Uiso 1 1 calc R
C27 C 0.5037(3) -1.4807(3) 1.3611(3) 0.0466(9) Uani 1 1 d .
H27 H 0.5225 -1.4796 1.4155 0.056 Uiso 1 1 calc R
C28 C 0.5788(2) -1.6511(2) 1.2304(2) 0.0338(7) Uani 1 1 d .
C29 C 0.3161(3) -0.7404(3) 1.1281(3) 0.0512(10) Uani 1 1 d .
H29 H 0.3061 -0.7752 1.1890 0.061 Uiso 1 1 calc R
C30 C 0.2547(3) -0.6999(4) 1.0527(3) 0.0529(10) Uani 1 1 d .
H30 H 0.1954 -0.7008 1.0517 0.063 Uiso 1 1 calc R
C31 C 0.3813(2) -0.6725(3) 1.0116(2) 0.0426(8) Uani 1 1 d .
H31 H 0.4240 -0.6500 0.9749 0.051 Uiso 1 1 calc R
C32 C 0.2586(3) -0.6103(3) 0.8829(2) 0.0453(9) Uani 1 1 d .
C33 C 0.2693(3) -0.5237(3) 0.8200(3) 0.0509(10) Uani 1 1 d .
H33 H 0.3040 -0.4960 0.8387 0.061 Uiso 1 1 calc R
C34 C 0.2280(3) -0.4784(4) 0.7291(3) 0.0558(11) Uani 1 1 d .
H34 H 0.2351 -0.4204 0.6861 0.067 Uiso 1 1 calc R
C35 C 0.1760(3) -0.5197(3) 0.7026(2) 0.0516(11) Uani 1 1 d .
C36 C 0.1659(3) -0.6055(4) 0.7647(3) 0.0636(12) Uani 1 1 d .
H36 H 0.1310 -0.6328 0.7460 0.076 Uiso 1 1 calc R
C37 C 0.2077(3) -0.6521(4) 0.8559(3) 0.0589(11) Uani 1 1 d .
H37 H 0.2014 -0.7110 0.8983 0.071 Uiso 1 1 calc R
C38 C 0.1876(3) -0.5426(3) 0.5339(3) 0.0511(10) Uani 1 1 d .
C39 C 0.2620(3) -0.5280(3) 0.4898(3) 0.0531(10) Uani 1 1 d .
H39 H 0.2778 -0.4756 0.4878 0.064 Uiso 1 1 calc R
C40 C 0.3142(3) -0.5920(3) 0.4476(3) 0.0466(9) Uani 1 1 d .
H40 H 0.3649 -0.5820 0.4169 0.056 Uiso 1 1 calc R
C41 C 0.2910(2) -0.6699(3) 0.4512(2) 0.0376(8) Uani 1 1 d .
C42 C 0.2154(3) -0.6844(4) 0.4962(3) 0.0611(12) Uani 1 1 d .
H42 H 0.1995 -0.7370 0.4987 0.073 Uiso 1 1 calc R
C43 C 0.1635(3) -0.6199(5) 0.5374(3) 0.0713(15) Uani 1 1 d .
H43 H 0.1123 -0.6289 0.5676 0.086 Uiso 1 1 calc R
C44 C 0.3888(2) -0.7149(3) 0.3311(2) 0.0371(7) Uani 1 1 d .
H44 H 0.3852 -0.6497 0.2931 0.044 Uiso 1 1 calc R
C45 C 0.4241(3) -0.8760(3) 0.3869(2) 0.0417(8) Uani 1 1 d .
H45 H 0.4503 -0.9435 0.3939 0.050 Uiso 1 1 calc R
C46 C 0.3683(3) -0.8419(3) 0.4463(2) 0.0415(8) Uani 1 1 d .
H46 H 0.3491 -0.8806 0.5000 0.050 Uiso 1 1 calc R
C47 C 0.8820(3) -1.0811(3) 0.4014(3) 0.0548(11) Uani 1 1 d .
H47 H 0.8676 -1.0752 0.4576 0.066 Uiso 1 1 calc R
C48 C 0.9408(3) -1.1669(3) 0.3939(2) 0.0519(10) Uani 1 1 d .
H48 H 0.9744 -1.2293 0.4424 0.062 Uiso 1 1 calc R
C49 C 0.8836(2) -1.0441(2) 0.2560(2) 0.0364(7) Uani 1 1 d .
H49 H 0.8722 -1.0088 0.1915 0.044 Uiso 1 1 calc R
C50 C 0.9908(2) -1.2123(2) 0.2577(2) 0.0332(7) Uani 1 1 d .
C51 C 0.9552(3) -1.1961(3) 0.1717(3) 0.0478(9) Uani 1 1 d .
H51 H 0.8994 -1.1410 0.1417 0.057 Uiso 1 1 calc R
C52 C 1.0026(3) -1.2617(3) 0.1309(2) 0.0438(9) Uani 1 1 d .
H52 H 0.9794 -1.2507 0.0729 0.053 Uiso 1 1 calc R
C53 C 1.0845(2) -1.3437(3) 0.1763(2) 0.0354(7) Uani 1 1 d .
C54 C 1.1210(3) -1.3595(3) 0.2616(3) 0.0487(10) Uani 1 1 d .
H54 H 1.1768 -1.4146 0.2915 0.058 Uiso 1 1 calc R
C55 C 1.0735(3) -1.2922(3) 0.3022(3) 0.0484(10) Uani 1 1 d .
H55 H 1.0977 -1.3015 0.3592 0.058 Uiso 1 1 calc R
C56 C 1.0943(2) -1.5209(3) 0.1622(2) 0.0357(7) Uani 1 1 d .
C57 C 1.1314(3) -1.6056(4) 0.2423(3) 0.0664(14) Uani 1 1 d .
H57 H 1.1836 -1.6157 0.2765 0.080 Uiso 1 1 calc R
C58 C 1.0919(3) -1.6772(4) 0.2734(3) 0.0706(15) Uani 1 1 d .
H58 H 1.1171 -1.7344 0.3293 0.085 Uiso 1 1 calc R
C59 C 1.0158(2) -1.6646(3) 0.2226(2) 0.0358(7) Uani 1 1 d .
C60 C 0.9787(3) -1.5793(3) 0.1407(2) 0.0448(9) Uani 1 1 d .
H60 H 0.9276 -1.5701 0.1055 0.054 Uiso 1 1 calc R
C61 C 1.0175(3) -1.5075(3) 0.1108(2) 0.0448(9) Uani 1 1 d .
H61 H 0.9919 -1.4495 0.0556 0.054 Uiso 1 1 calc R
C62 C 0.9971(3) -1.8153(4) 0.3449(3) 0.0606(12) Uani 1 1 d .
H62 H 1.0461 -1.8350 0.3885 0.073 Uiso 1 1 calc R
C63 C 0.9361(3) -1.8586(4) 0.3548(3) 0.0607(12) Uani 1 1 d .
H63 H 0.9363 -1.9146 0.4074 0.073 Uiso 1 1 calc R
C64 C 0.8979(2) -1.7369(3) 0.2204(2) 0.0381(7) Uani 1 1 d .
H64 H 0.8673 -1.6912 0.1611 0.046 Uiso 1 1 calc R
N1 N 0.39622(19) -0.7231(2) 1.10264(19) 0.0366(6) Uani 1 1 d .
N2 N 0.2965(2) -0.6570(2) 0.97769(19) 0.0425(7) Uani 1 1 d .
N3 N 0.34571(19) -0.7380(2) 0.41073(19) 0.0364(6) Uani 1 1 d .
N4 N 0.43594(19) -0.7958(2) 0.31482(18) 0.0347(6) Uani 1 1 d .
N5 N 0.84608(19) -1.0033(2) 0.31475(18) 0.0367(6) Uani 1 1 d .
N6 N 0.94111(19) -1.1439(2) 0.30040(18) 0.0351(6) Uani 1 1 d .
N7 N 0.97384(18) -1.7361(2) 0.25828(19) 0.0353(6) Uani 1 1 d .
N8 N 0.87316(18) -1.8093(2) 0.27684(18) 0.0343(6) Uani 1 1 d .
O1 O 0.64272(18) -0.9185(3) 0.47520(17) 0.0614(9) Uani 1 1 d .
O2 O 0.76354(17) -0.8777(2) 0.42191(15) 0.0416(6) Uani 1 1 d .
O3 O 0.60563(17) -0.8200(2) 1.09614(17) 0.0469(6) Uani 1 1 d .
O4 O 0.74230(16) -0.82224(19) 1.13989(15) 0.0396(5) Uani 1 1 d .
O5 O 0.8975(2) -1.1793(2) 0.92188(17) 0.0547(7) Uani 1 1 d .
O6 O 0.99433(17) -1.0766(3) 0.86846(19) 0.0589(8) Uani 1 1 d .
O7 O 0.5055(2) -0.93522(19) 1.21364(18) 0.0516(7) Uani 1 1 d .
O8 O 0.6292(2) -1.0590(2) 1.3131(2) 0.0635(8) Uani 1 1 d .
O9 O 0.53052(16) -1.67011(17) 1.18583(17) 0.0384(5) Uani 1 1 d .
O10 O 0.66445(16) -1.69877(18) 1.25887(18) 0.0424(6) Uani 1 1 d .
O11 O 0.3527(3) -1.3555(2) 1.4429(2) 0.0732(9) Uani 1 1 d .
O12 O 0.2651(2) -1.2525(3) 1.2847(3) 0.0791(11) Uani 1 1 d .
O13 O 0.0301(2) -0.4650(4) 0.5932(3) 0.1154(19) Uani 1 1 d .
O14 O 0.1291(3) -0.3644(3) 0.5405(2) 0.1035(17) Uani 1 1 d .
O15 O 1.1239(2) -1.3762(2) 0.02569(19) 0.0554(7) Uani 1 1 d .
O16 O 1.24126(18) -1.4822(2) 0.1659(2) 0.0556(7) Uani 1 1 d .
OW3 O 1.3296(5) -1.4223(5) -0.0421(5) 0.175(3) Uiso 1 1 d .
OW2 O 0.4472(6) -0.8995(6) 1.0082(6) 0.209(3) Uiso 1 1 d .
OW1 O 0.63782(14) -0.89262(16) 0.30280(14) 0.0306(5) Uani 1 1 d .
S1 S 0.90411(6) -1.08161(8) 0.87520(6) 0.0413(2) Uani 1 1 d .
S2 S 0.35218(7) -1.30833(8) 1.34294(9) 0.0554(3) Uani 1 1 d .
S3 S 0.12024(8) -0.46098(11) 0.58743(7) 0.0758(5) Uani 1 1 d .
S4 S 1.14528(6) -1.43042(7) 0.12514(6) 0.0398(2) Uani 1 1 d .
Co1 Co 0.75372(3) -0.84563(3) 0.27948(3) 0.02753(11) Uani 1 1 d .
Co2 Co 0.51899(3) -0.80078(3) 1.19891(3) 0.02766(11) Uani 1 1 d .

loop_
_atom_site_aniso_label
_atom_site_aniso_U_11
_atom_site_aniso_U_22
_atom_site_aniso_U_33
_atom_site_aniso_U_23
_atom_site_aniso_U_13
_atom_site_aniso_U_12
C1 0.0327(17) 0.0465(19) 0.0284(16) -0.0195(14) 0.0010(13) -0.0130(15)
C2 0.0332(16) 0.0457(19) 0.0253(15) -0.0181(14) 0.0008(12) -0.0137(15)
C3 0.050(2) 0.053(2) 0.0295(17) -0.0147(15) 0.0001(15) -0.0269(18)
C4 0.047(2) 0.061(2) 0.0374(18) -0.0249(17) 0.0002(15) -0.0288(19)
C5 0.0356(17) 0.049(2) 0.0265(15) -0.0221(15) -0.0011(13) -0.0115(15)
C6 0.056(2) 0.065(3) 0.0285(17) -0.0132(17) 0.0013(15) -0.036(2)
C7 0.049(2) 0.069(3) 0.0322(17) -0.0190(17) 0.0010(15) -0.037(2)
C8 0.0321(16) 0.054(2) 0.0254(15) -0.0217(15) 0.0005(12) -0.0108(15)
C9 0.043(2) 0.067(3) 0.044(2) -0.0352(19) 0.0080(16) -0.0267(19)
C10 0.0360(18) 0.071(3) 0.043(2) -0.0342(19) 0.0133(15) -0.0252(19)
C11 0.0319(16) 0.0453(19) 0.0242(15) -0.0156(14) 0.0004(12) -0.0102(15)
C12 0.047(2) 0.056(2) 0.0367(18) -0.0245(17) 0.0093(15) -0.0261(18)
C13 0.043(2) 0.067(3) 0.0398(19) -0.0297(18) 0.0140(15) -0.0274(19)
C14 0.0370(18) 0.0408(18) 0.0220(14) -0.0115(13) 0.0014(12) -0.0096(15)
C15 0.057(2) 0.0353(19) 0.046(2) -0.0218(16) -0.0061(17) -0.0166(18)
C16 0.060(2) 0.0300(17) 0.051(2) -0.0179(16) -0.0118(18) -0.0138(17)
C17 0.119(4) 0.066(3) 0.050(3) -0.011(2) -0.018(3) -0.052(3)
C18 0.111(4) 0.066(3) 0.063(3) -0.016(2) -0.031(3) -0.051(3)
C19 0.053(2) 0.0287(17) 0.064(2) -0.0229(17) -0.0091(18) -0.0130(17)
C20 0.103(4) 0.056(3) 0.059(3) -0.003(2) -0.026(3) -0.046(3)
C21 0.108(4) 0.059(3) 0.065(3) 0.002(2) -0.045(3) -0.049(3)
C22 0.0392(19) 0.0348(18) 0.071(3) -0.0311(18) 0.0033(17) -0.0150(16)
C23 0.046(2) 0.0343(19) 0.079(3) -0.0285(19) -0.014(2) -0.0053(17)
C24 0.045(2) 0.039(2) 0.060(2) -0.0258(18) -0.0092(17) -0.0102(17)
C25 0.0360(17) 0.0284(16) 0.0485(19) -0.0193(15) 0.0038(14) -0.0133(14)
C26 0.0356(18) 0.0384(19) 0.050(2) -0.0210(16) -0.0001(15) -0.0109(16)
C27 0.045(2) 0.048(2) 0.058(2) -0.0308(19) 0.0006(17) -0.0184(18)
C28 0.0377(18) 0.0280(15) 0.0372(17) -0.0141(13) 0.0038(14) -0.0136(14)
C29 0.044(2) 0.072(3) 0.0326(18) -0.0126(18) 0.0004(15) -0.027(2)
C30 0.041(2) 0.077(3) 0.040(2) -0.0153(19) 0.0011(16) -0.031(2)
C31 0.0401(19) 0.051(2) 0.0321(17) -0.0087(16) -0.0021(14) -0.0213(17)
C32 0.0375(19) 0.054(2) 0.0358(18) -0.0152(17) -0.0063(15) -0.0117(17)
C33 0.043(2) 0.065(3) 0.040(2) -0.0134(19) -0.0016(16) -0.024(2)
C34 0.049(2) 0.064(3) 0.036(2) -0.0112(19) 0.0053(17) -0.015(2)
C35 0.0353(19) 0.071(3) 0.0306(18) -0.0236(19) -0.0064(15) 0.0012(19)
C36 0.072(3) 0.084(3) 0.045(2) -0.032(2) -0.008(2) -0.033(3)
C37 0.071(3) 0.062(3) 0.046(2) -0.016(2) -0.011(2) -0.031(2)
C38 0.040(2) 0.066(3) 0.0336(18) -0.0257(18) -0.0035(15) -0.0013(19)
C39 0.062(3) 0.042(2) 0.040(2) -0.0141(17) 0.0009(18) -0.008(2)
C40 0.044(2) 0.047(2) 0.043(2) -0.0177(17) 0.0111(16) -0.0139(18)
C41 0.0303(16) 0.050(2) 0.0279(16) -0.0157(15) 0.0006(12) -0.0115(15)
C42 0.050(2) 0.100(4) 0.065(3) -0.053(3) 0.022(2) -0.043(3)
C43 0.040(2) 0.134(5) 0.062(3) -0.065(3) 0.021(2) -0.033(3)
C44 0.0343(17) 0.0422(19) 0.0305(16) -0.0128(14) 0.0045(13) -0.0132(15)
C45 0.050(2) 0.0418(19) 0.0354(18) -0.0128(15) 0.0010(15) -0.0229(17)
C46 0.051(2) 0.047(2) 0.0325(17) -0.0143(15) 0.0086(15) -0.0286(18)
C47 0.068(3) 0.039(2) 0.0312(18) -0.0106(16) -0.0016(17) 0.0021(19)
C48 0.063(3) 0.0365(19) 0.0298(18) -0.0049(15) -0.0044(16) -0.0014(18)
C49 0.0392(18) 0.0296(16) 0.0319(16) -0.0090(13) -0.0046(13) -0.0075(14)
C50 0.0333(16) 0.0290(16) 0.0331(16) -0.0115(13) -0.0004(13) -0.0089(14)
C51 0.046(2) 0.039(2) 0.0410(19) -0.0144(16) -0.0161(16) 0.0016(17)
C52 0.049(2) 0.044(2) 0.0323(17) -0.0138(15) -0.0111(15) -0.0120(17)
C53 0.0338(17) 0.0340(17) 0.0384(17) -0.0143(14) -0.0005(13) -0.0132(14)
C54 0.041(2) 0.045(2) 0.046(2) -0.0204(17) -0.0148(16) 0.0031(17)
C55 0.047(2) 0.048(2) 0.0401(19) -0.0222(17) -0.0153(16) -0.0014(18)
C56 0.0329(17) 0.0404(18) 0.0406(18) -0.0230(15) 0.0034(14) -0.0147(15)
C57 0.069(3) 0.060(3) 0.065(3) -0.004(2) -0.033(2) -0.037(2)
C58 0.071(3) 0.061(3) 0.063(3) 0.008(2) -0.035(2) -0.038(3)
C59 0.0341(17) 0.0418(18) 0.0382(17) -0.0217(15) 0.0012(13) -0.0156(15)
C60 0.0407(19) 0.058(2) 0.0393(19) -0.0152(17) -0.0041(15) -0.0272(18)
C61 0.047(2) 0.050(2) 0.0348(18) -0.0111(16) -0.0048(15) -0.0219(18)
C62 0.046(2) 0.081(3) 0.040(2) 0.001(2) -0.0120(17) -0.035(2)
C63 0.047(2) 0.073(3) 0.043(2) 0.007(2) -0.0095(17) -0.034(2)
C64 0.0404(18) 0.0393(18) 0.0353(17) -0.0145(14) -0.0050(14) -0.0156(16)
N1 0.0358(15) 0.0377(15) 0.0325(14) -0.0113(12) -0.0027(11) -0.0130(13)
N2 0.0404(16) 0.0507(18) 0.0316(15) -0.0109(13) -0.0057(12) -0.0179(14)
N3 0.0332(14) 0.0465(17) 0.0311(14) -0.0167(12) 0.0051(11) -0.0168(13)
N4 0.0336(14) 0.0399(15) 0.0303(14) -0.0137(12) -0.0002(11) -0.0145(13)
N5 0.0365(15) 0.0323(14) 0.0316(14) -0.0090(12) -0.0013(11) -0.0074(12)
N6 0.0348(14) 0.0298(14) 0.0311(14) -0.0104(11) -0.0026(11) -0.0045(12)
N7 0.0310(14) 0.0417(16) 0.0344(14) -0.0163(12) 0.0010(11) -0.0144(13)
N8 0.0296(14) 0.0385(15) 0.0333(14) -0.0148(12) 0.0032(11) -0.0119(12)
O1 0.0476(16) 0.117(3) 0.0334(13) -0.0304(16) 0.0051(11) -0.0466(17)
O2 0.0438(14) 0.0652(17) 0.0258(11) -0.0211(11) 0.0048(10) -0.0290(13)
O3 0.0347(13) 0.0689(18) 0.0384(13) -0.0334(13) 0.0029(10) -0.0095(12)
O4 0.0425(13) 0.0487(14) 0.0287(11) -0.0193(10) 0.0023(10) -0.0153(12)
O5 0.0682(18) 0.0516(16) 0.0354(14) -0.0184(12) -0.0081(12) -0.0122(14)
O6 0.0321(13) 0.098(2) 0.0522(16) -0.0488(17) 0.0013(11) -0.0118(14)
O7 0.0677(18) 0.0322(13) 0.0528(16) -0.0120(12) -0.0177(13) -0.0195(13)
O8 0.0567(18) 0.0354(14) 0.088(2) -0.0171(14) -0.0208(16) -0.0121(14)
O9 0.0421(13) 0.0306(12) 0.0455(13) -0.0182(10) -0.0018(10) -0.0135(11)
O10 0.0331(12) 0.0393(13) 0.0588(16) -0.0282(12) -0.0010(11) -0.0087(11)
O11 0.099(3) 0.0603(19) 0.084(2) -0.0458(18) 0.037(2) -0.0426(19)
O12 0.0404(16) 0.071(2) 0.149(3) -0.078(2) -0.0032(18) -0.0085(15)
O13 0.0393(18) 0.209(5) 0.082(3) -0.101(3) -0.0125(16) 0.012(2)
O14 0.136(4) 0.061(2) 0.0396(17) -0.0193(16) -0.0271(19) 0.039(2)
O15 0.0715(19) 0.0671(18) 0.0435(15) -0.0291(14) 0.0160(13) -0.0379(16)
O16 0.0327(13) 0.0617(18) 0.086(2) -0.0431(16) 0.0061(13) -0.0187(13)
OW1 0.0285(11) 0.0330(11) 0.0289(11) -0.0110(9) -0.0023(8) -0.0117(9)
S1 0.0348(4) 0.0576(6) 0.0290(4) -0.0250(4) -0.0034(3) -0.0070(4)
S2 0.0492(6) 0.0416(5) 0.0902(8) -0.0427(6) 0.0067(5) -0.0160(5)
S3 0.0528(6) 0.0963(10) 0.0383(5) -0.0386(6) -0.0177(5) 0.0253(6)
S4 0.0393(5) 0.0454(5) 0.0447(5) -0.0250(4) 0.0074(4) -0.0202(4)
Co1 0.0272(2) 0.0309(2) 0.0244(2) -0.01290(17) -0.00003(15) -0.00927(18)
Co2 0.0280(2) 0.0285(2) 0.0269(2) -0.01296(17) -0.00171(16) -0.00924(17)

loop_
_atom_type_symbol
_atom_type_description
_atom_type_scat_dispersion_real
_atom_type_scat_dispersion_imag
_atom_type_scat_source
C C 0.0033 0.0016 'International Tables Vol C Tables 4.2.6.8 and 6.1.1.4'
H H 0.0000 0.0000 'International Tables Vol C Tables 4.2.6.8 and 6.1.1.4'
N N 0.0061 0.0033 'International Tables Vol C Tables 4.2.6.8 and 6.1.1.4'
O O 0.0106 0.0060 'International Tables Vol C Tables 4.2.6.8 and 6.1.1.4'
S S 0.1246 0.1234 'International Tables Vol C Tables 4.2.6.8 and 6.1.1.4'
Co Co 0.3494 0.9721 'International Tables Vol C Tables 4.2.6.8 and 6.1.1.4'

loop_
_geom_angle_atom_site_label_1
_geom_angle_atom_site_label_2
_geom_angle_atom_site_label_3
_geom_angle
_geom_angle_site_symmetry_1
_geom_angle_site_symmetry_3
O1 C1 O2 126.7(3) . .
O1 C1 C2 117.9(3) . .
O2 C1 C2 115.3(3) . .
C3 C2 C7 120.1(3) . .
C3 C2 C1 120.5(3) . .
C7 C2 C1 119.3(3) . .
C2 C3 C4 120.6(3) . .
C2 C3 H3 119.7 . .
C4 C3 H3 119.7 . .
C3 C4 C5 118.4(3) . .
C3 C4 H4 120.8 . .
C5 C4 H4 120.8 . .
C6 C5 C4 121.2(3) . .
C6 C5 S1 119.0(3) . .
C4 C5 S1 119.9(3) . .
C5 C6 C7 119.5(3) . .
C5 C6 H6 120.3 . .
C7 C6 H6 120.3 . .
C6 C7 C2 120.2(3) . .
C6 C7 H7 119.9 . .
C2 C7 H7 119.9 . .
C13 C8 C9 121.4(3) . .
C13 C8 S1 119.0(3) . .
C9 C8 S1 119.5(3) . .
C10 C9 C8 119.0(3) . .
C10 C9 H9 120.5 . .
C8 C9 H9 120.5 . .
C11 C10 C9 120.4(3) . .
C11 C10 H10 119.8 . .
C9 C10 H10 119.8 . .
C10 C11 C12 120.7(3) . .
C10 C11 C14 119.2(3) . .
C12 C11 C14 120.0(3) . .
C13 C12 C11 119.1(3) . .
C13 C12 H12 120.5 . .
C11 C12 H12 120.5 . .
C8 C13 C12 119.4(3) . .
C8 C13 H13 120.3 . .
C12 C13 H13 120.3 . .
O3 C14 O4 128.0(3) . .
O3 C14 C11 115.9(3) . .
O4 C14 C11 116.1(3) . .
O7 C15 O8 125.8(4) . .
O7 C15 C16 116.7(3) . .
O8 C15 C16 117.5(3) . .
C21 C16 C17 117.8(4) . .
C21 C16 C15 120.0(3) . .
C17 C16 C15 121.8(4) . .
C18 C17 C16 120.6(4) . .
C18 C17 H17 119.7 . .
C16 C17 H17 119.7 . .
C19 C18 C17 119.6(4) . .
C19 C18 H18 120.2 . .
C17 C18 H18 120.2 . .
C20 C19 C18 121.7(4) . .
C20 C19 S2 118.4(3) . .
C18 C19 S2 119.8(3) . .
C19 C20 C21 118.1(4) . .
C19 C20 H20 121.0 . .
C21 C20 H20 121.0 . .
C16 C21 C20 122.1(4) . .
C16 C21 H21 119.0 . .
C20 C21 H21 119.0 . .
C27 C22 C23 121.2(3) . .
C27 C22 S2 119.1(3) . .
C23 C22 S2 119.6(3) . .
C24 C23 C22 119.5(3) . .
C24 C23 H23 120.2 . .
C22 C23 H23 120.2 . .
C23 C24 C25 120.5(3) . .
C23 C24 H24 119.7 . .
C25 C24 H24 119.7 . .
C24 C25 C26 119.6(3) . .
C24 C25 C28 120.5(3) . .
C26 C25 C28 119.7(3) . .
C27 C26 C25 119.9(3) . .
C27 C26 H26 120.0 . .
C25 C26 H26 120.0 . .
C22 C27 C26 119.2(3) . .
C22 C27 H27 120.4 . .
C26 C27 H27 120.4 . .
O9 C28 O10 127.9(3) . .
O9 C28 C25 115.3(3) . .
O10 C28 C25 116.9(3) . .
C30 C29 N1 110.3(3) . .
C30 C29 H29 124.8 . .
N1 C29 H29 124.8 . .
C29 C30 N2 106.4(3) . .
C29 C30 H30 126.8 . .
N2 C30 H30 126.8 . .
N1 C31 N2 111.8(3) . .
N1 C31 H31 124.1 . .
N2 C31 H31 124.1 . .
C37 C32 C33 120.8(4) . .
C37 C32 N2 117.9(4) . .
C33 C32 N2 121.3(3) . .
C32 C33 C34 119.4(4) . .
C32 C33 H33 120.3 . .
C34 C33 H33 120.3 . .
C35 C34 C33 119.8(4) . .
C35 C34 H34 120.1 . .
C33 C34 H34 120.1 . .
C36 C35 C34 120.7(3) . .
C36 C35 S3 118.9(3) . .
C34 C35 S3 120.4(4) . .
C35 C36 C37 120.1(4) . .
C35 C36 H36 119.9 . .
C37 C36 H36 119.9 . .
C32 C37 C36 119.3(4) . .
C32 C37 H37 120.4 . .
C36 C37 H37 120.4 . .
C39 C38 C43 120.8(4) . .
C39 C38 S3 119.9(4) . .
C43 C38 S3 119.3(3) . .
C38 C39 C40 119.7(4) . .
C38 C39 H39 120.2 . .
C40 C39 H39 120.2 . .
C41 C40 C39 120.0(4) . .
C41 C40 H40 120.0 . .
C39 C40 H40 120.0 . .
C40 C41 C42 120.1(4) . .
C40 C41 N3 120.6(3) . .
C42 C41 N3 119.3(4) . .
C41 C42 C43 119.5(4) . .
C41 C42 H42 120.3 . .
C43 C42 H42 120.3 . .
C38 C43 C42 120.0(4) . .
C38 C43 H43 120.0 . .
C42 C43 H43 120.0 . .
N4 C44 N3 111.8(3) . .
N4 C44 H44 124.1 . .
N3 C44 H44 124.1 . .
C46 C45 N4 109.8(3) . .
C46 C45 H45 125.1 . .
N4 C45 H45 125.1 . .
C45 C46 N3 106.2(3) . .
C45 C46 H46 126.9 . .
N3 C46 H46 126.9 . .
C48 C47 N5 110.7(3) . .
C48 C47 H47 124.7 . .
N5 C47 H47 124.7 . .
C47 C48 N6 106.2(3) . .
C47 C48 H48 126.9 . .
N6 C48 H48 126.9 . .
N5 C49 N6 112.1(3) . .
N5 C49 H49 123.9 . .
N6 C49 H49 123.9 . .
C55 C50 C51 120.9(3) . .
C55 C50 N6 119.4(3) . .
C51 C50 N6 119.7(3) . .
C52 C51 C50 119.7(3) . .
C52 C51 H51 120.2 . .
C50 C51 H51 120.2 . .
C51 C52 C53 119.8(3) . .
C51 C52 H52 120.1 . .
C53 C52 H52 120.1 . .
C52 C53 C54 120.7(3) . .
C52 C53 S4 120.2(3) . .
C54 C53 S4 119.1(3) . .
C53 C54 C55 119.4(3) . .
C53 C54 H54 120.3 . .
C55 C54 H54 120.3 . .
C50 C55 C54 119.5(3) . .
C50 C55 H55 120.2 . .
C54 C55 H55 120.3 . .
C57 C56 C61 119.4(3) . .
C57 C56 S4 119.1(3) . .
C61 C56 S4 121.4(3) . .
C56 C57 C58 120.2(3) . .
C56 C57 H57 119.9 . .
C58 C57 H57 119.9 . .
C59 C58 C57 120.7(4) . .
C59 C58 H58 119.7 . .
C57 C58 H58 119.7 . .
C60 C59 C58 119.2(4) . .
C60 C59 N7 121.1(3) . .
C58 C59 N7 119.6(3) . .
C59 C60 C61 119.8(3) . .
C59 C60 H60 120.1 . .
C61 C60 H60 120.1 . .
C60 C61 C56 120.7(3) . .
C60 C61 H61 119.7 . .
C56 C61 H61 119.7 . .
C63 C62 N7 107.0(3) . .
C63 C62 H62 126.5 . .
N7 C62 H62 126.5 . .
C62 C63 N8 110.6(4) . .
C62 C63 H63 124.7 . .
N8 C63 H63 124.7 . .
N8 C64 N7 112.1(3) . .
N8 C64 H64 123.9 . .
N7 C64 H64 123.9 . .
C31 N1 C29 104.8(3) . .
C31 N1 Co2 132.9(2) . .
C29 N1 Co2 120.7(2) . .
C31 N2 C30 106.6(3) . .
C31 N2 C32 127.7(3) . .
C30 N2 C32 125.6(3) . .
C44 N3 C46 106.2(3) . .
C44 N3 C41 127.2(3) . .
C46 N3 C41 126.6(3) . .
C44 N4 C45 106.0(3) . .
C44 N4 Co2 126.3(2) . 1_554
C45 N4 Co2 127.7(2) . 1_554
C49 N5 C47 104.6(3) . .
C49 N5 Co1 126.5(2) . .
C47 N5 Co1 128.8(2) . .
C49 N6 C48 106.4(3) . .
C49 N6 C50 126.8(3) . .
C48 N6 C50 126.8(3) . .
C64 N7 C62 105.3(3) . .
C64 N7 C59 128.9(3) . .
C62 N7 C59 125.5(3) . .
C64 N8 C63 105.0(3) . .
C64 N8 Co1 134.7(2) . 1_545
C63 N8 Co1 119.5(2) . 1_545
C1 O2 Co1 131.6(2) . .
C14 O3 Co2 130.4(2) . .
C14 O4 Co1 132.1(2) . 1_556
C15 O7 Co2 130.1(2) . .
C28 O9 Co2 133.6(2) . 1_545
C28 O10 Co1 130.3(2) . 1_546
Co2 OW1 Co1 116.37(10) 1_554 .
O6 S1 O5 119.49(19) . .
O6 S1 C5 109.07(17) . .
O5 S1 C5 106.63(17) . .
O6 S1 C8 107.67(17) . .
O5 S1 C8 107.04(17) . .
C5 S1 C8 106.22(15) . .
O12 S2 O11 119.7(2) . .
O12 S2 C19 108.8(2) . .
O11 S2 C19 107.8(2) . .
O12 S2 C22 107.79(18) . .
O11 S2 C22 108.09(19) . .
C19 S2 C22 103.49(19) . .
O13 S3 O14 120.2(3) . .
O13 S3 C35 107.6(2) . .
O14 S3 C35 108.1(2) . .
O13 S3 C38 107.2(2) . .
O14 S3 C38 108.1(2) . .
C35 S3 C38 104.61(18) . .
O15 S4 O16 119.87(18) . .
O15 S4 C56 107.65(16) . .
O16 S4 C56 107.72(17) . .
O15 S4 C53 107.89(16) . .
O16 S4 C53 107.92(16) . .
C56 S4 C53 104.81(16) . .
O10 Co1 O4 95.70(10) 1_564 1_554
O10 Co1 O2 86.76(10) 1_564 .
O4 Co1 O2 176.27(10) 1_554 .
O10 Co1 N8 91.07(10) 1_564 1_565
O4 Co1 N8 97.45(10) 1_554 1_565
O2 Co1 N8 85.28(10) . 1_565
O10 Co1 OW1 90.66(9) 1_564 .
O4 Co1 OW1 90.06(9) 1_554 .
O2 Co1 OW1 87.10(9) . .
N8 Co1 OW1 172.08(9) 1_565 .
O10 Co1 N5 174.69(10) 1_564 .
O4 Co1 N5 89.46(10) 1_554 .
O2 Co1 N5 88.02(10) . .
N8 Co1 N5 89.50(11) 1_565 .
OW1 Co1 N5 88.07(10) . .
O9 Co2 O3 94.45(11) 1_565 .
O9 Co2 O7 179.17(11) 1_565 .
O3 Co2 O7 86.36(12) . .
O9 Co2 N1 94.20(10) 1_565 .
O3 Co2 N1 92.29(10) . .
O7 Co2 N1 85.62(10) . .
O9 Co2 OW1 91.46(9) 1_565 1_556
O3 Co2 OW1 89.95(9) . 1_556
O7 Co2 OW1 88.69(9) . 1_556
N1 Co2 OW1 173.74(10) . 1_556
O9 Co2 N4 89.17(10) 1_565 1_556
O3 Co2 N4 174.59(11) . 1_556
O7 Co2 N4 90.03(11) . 1_556
N1 Co2 N4 91.45(10) . 1_556
OW1 Co2 N4 85.93(9) 1_556 1_556

loop_
_geom_bond_atom_site_label_1
_geom_bond_atom_site_label_2
_geom_bond_distance
_geom_bond_site_symmetry_2
C1 O1 1.240(4) .
C1 O2 1.247(4) .
C1 C2 1.525(4) .
C2 C3 1.383(5) .
C2 C7 1.385(5) .
C3 C4 1.389(4) .
C3 H3 0.9300 .
C4 C5 1.399(5) .
C4 H4 0.9300 .
C5 C6 1.381(5) .
C5 S1 1.758(3) .
C6 C7 1.382(5) .
C6 H6 0.9300 .
C7 H7 0.9300 .
C8 C13 1.386(5) .
C8 C9 1.389(5) .
C8 S1 1.772(3) .
C9 C10 1.384(5) .
C9 H9 0.9300 .
C10 C11 1.379(5) .
C10 H10 0.9300 .
C11 C12 1.400(5) .
C11 C14 1.520(4) .
C12 C13 1.395(5) .
C12 H12 0.9300 .
C13 H13 0.9300 .
C14 O3 1.246(4) .
C14 O4 1.271(4) .
C15 O7 1.249(4) .
C15 O8 1.255(4) .
C15 C16 1.513(5) .
C16 C21 1.365(6) .
C16 C17 1.395(5) .
C17 C18 1.368(7) .
C17 H17 0.9300 .
C18 C19 1.361(6) .
C18 H18 0.9300 .
C19 C20 1.360(5) .
C19 S2 1.767(4) .
C20 C21 1.384(6) .
C20 H20 0.9300 .
C21 H21 0.9300 .
C22 C27 1.380(5) .
C22 C23 1.384(5) .
C22 S2 1.773(4) .
C23 C24 1.370(5) .
C23 H23 0.9300 .
C24 C25 1.383(5) .
C24 H24 0.9300 .
C25 C26 1.400(5) .
C25 C28 1.511(4) .
C26 C27 1.381(5) .
C26 H26 0.9300 .
C27 H27 0.9300 .
C28 O9 1.246(4) .
C28 O10 1.255(4) .
C29 C30 1.341(5) .
C29 N1 1.378(5) .
C29 H29 0.9300 .
C30 N2 1.367(5) .
C30 H30 0.9300 .
C31 N1 1.312(4) .
C31 N2 1.352(4) .
C31 H31 0.9300 .
C32 C37 1.377(6) .
C32 C33 1.382(6) .
C32 N2 1.419(4) .
C33 C34 1.384(5) .
C33 H33 0.9300 .
C34 C35 1.380(6) .
C34 H34 0.9300 .
C35 C36 1.365(7) .
C35 S3 1.769(3) .
C36 C37 1.387(5) .
C36 H36 0.9300 .
C37 H37 0.9300 .
C38 C39 1.361(6) .
C38 C43 1.374(7) .
C38 S3 1.773(4) .
C39 C40 1.389(5) .
C39 H39 0.9300 .
C40 C41 1.375(5) .
C40 H40 0.9300 .
C41 C42 1.381(5) .
C41 N3 1.426(4) .
C42 C43 1.384(6) .
C42 H42 0.9300 .
C43 H43 0.9300 .
C44 N4 1.309(4) .
C44 N3 1.366(4) .
C44 H44 0.9300 .
C45 C46 1.360(5) .
C45 N4 1.377(4) .
C45 H45 0.9300 .
C46 N3 1.384(5) .
C46 H46 0.9300 .
C47 C48 1.345(5) .
C47 N5 1.374(4) .
C47 H47 0.9300 .
C48 N6 1.367(4) .
C48 H48 0.9300 .
C49 N5 1.310(4) .
C49 N6 1.356(4) .
C49 H49 0.9300 .
C50 C55 1.369(5) .
C50 C51 1.384(4) .
C50 N6 1.436(4) .
C51 C52 1.372(5) .
C51 H51 0.9300 .
C52 C53 1.376(5) .
C52 H52 0.9300 .
C53 C54 1.382(5) .
C53 S4 1.777(3) .
C54 C55 1.390(5) .
C54 H54 0.9300 .
C55 H55 0.9300 .
C56 C57 1.353(5) .
C56 C61 1.387(5) .
C56 S4 1.763(4) .
C57 C58 1.383(6) .
C57 H57 0.9300 .
C58 C59 1.378(5) .
C58 H58 0.9300 .
C59 C60 1.374(5) .
C59 N7 1.414(4) .
C60 C61 1.378(5) .
C60 H60 0.9300 .
C61 H61 0.9300 .
C62 C63 1.331(6) .
C62 N7 1.370(5) .
C62 H62 0.9300 .
C63 N8 1.368(4) .
C63 H63 0.9300 .
C64 N8 1.302(4) .
C64 N7 1.366(4) .
C64 H64 0.9300 .
N1 Co2 2.127(3) .
N4 Co2 2.177(3) 1_554
N5 Co1 2.165(3) .
N8 Co1 2.137(3) 1_545
O2 Co1 2.093(2) .
O3 Co2 2.079(2) .
O4 Co1 2.085(2) 1_556
O5 S1 1.442(3) .
O6 S1 1.432(3) .
O7 Co2 2.105(3) .
O9 Co2 2.040(2) 1_545
O10 Co1 2.069(2) 1_546
O11 S2 1.443(4) .
O12 S2 1.429(3) .
O13 S3 1.426(4) .
O14 S3 1.444(5) .
O15 S4 1.436(3) .
O16 S4 1.439(3) .
OW1 Co2 2.146(2) 1_554
OW1 Co1 2.156(2) .
Co1 O10 2.069(2) 1_564
Co1 O4 2.085(2) 1_554
Co1 N8 2.137(3) 1_565
Co2 O9 2.040(2) 1_565
Co2 OW1 2.146(2) 1_556
Co2 N4 2.177(3) 1_556

loop_
_geom_torsion_atom_site_label_1
_geom_torsion_atom_site_label_2
_geom_torsion_atom_site_label_3
_geom_torsion_atom_site_label_4
_geom_torsion
_geom_torsion_site_symmetry_1
_geom_torsion_site_symmetry_4
O1 C1 C2 C3 -161.0(4) . .
O2 C1 C2 C3 22.6(5) . .
O1 C1 C2 C7 21.7(5) . .
O2 C1 C2 C7 -154.7(3) . .
C7 C2 C3 C4 1.0(6) . .
C1 C2 C3 C4 -176.3(3) . .
C2 C3 C4 C5 1.5(6) . .
C3 C4 C5 C6 -3.4(6) . .
C3 C4 C5 S1 176.0(3) . .
C4 C5 C6 C7 2.8(6) . .
S1 C5 C6 C7 -176.7(3) . .
C5 C6 C7 C2 -0.2(6) . .
C3 C2 C7 C6 -1.7(6) . .
C1 C2 C7 C6 175.6(3) . .
C13 C8 C9 C10 0.4(6) . .
S1 C8 C9 C10 177.4(3) . .
C8 C9 C10 C11 -2.4(6) . .
C9 C10 C11 C12 2.0(6) . .
C9 C10 C11 C14 -173.4(3) . .
C10 C11 C12 C13 0.3(5) . .
C14 C11 C12 C13 175.7(3) . .
C9 C8 C13 C12 1.9(6) . .
S1 C8 C13 C12 -175.1(3) . .
C11 C12 C13 C8 -2.3(6) . .
C10 C11 C14 O3 -31.4(5) . .
C12 C11 C14 O3 153.1(3) . .
C10 C11 C14 O4 146.9(3) . .
C12 C11 C14 O4 -28.6(5) . .
O7 C15 C16 C21 -138.6(5) . .
O8 C15 C16 C21 38.2(6) . .
O7 C15 C16 C17 33.7(6) . .
O8 C15 C16 C17 -149.5(5) . .
C21 C16 C17 C18 -4.3(8) . .
C15 C16 C17 C18 -176.8(5) . .
C16 C17 C18 C19 3.7(9) . .
C17 C18 C19 C20 0.7(8) . .
C17 C18 C19 S2 176.3(5) . .
C18 C19 C20 C21 -4.2(8) . .
S2 C19 C20 C21 -179.9(4) . .
C17 C16 C21 C20 0.7(8) . .
C15 C16 C21 C20 173.3(5) . .
C19 C20 C21 C16 3.5(9) . .
C27 C22 C23 C24 1.9(7) . .
S2 C22 C23 C24 -175.1(3) . .
C22 C23 C24 C25 -1.4(6) . .
C23 C24 C25 C26 -0.3(6) . .
C23 C24 C25 C28 175.3(4) . .
C24 C25 C26 C27 1.5(6) . .
C28 C25 C26 C27 -174.1(3) . .
C23 C22 C27 C26 -0.7(6) . .
S2 C22 C27 C26 176.3(3) . .
C25 C26 C27 C22 -1.0(6) . .
C24 C25 C28 O9 -25.6(5) . .
C26 C25 C28 O9 150.0(3) . .
C24 C25 C28 O10 155.3(3) . .
C26 C25 C28 O10 -29.1(5) . .
N1 C29 C30 N2 0.7(5) . .
C37 C32 C33 C34 0.3(6) . .
N2 C32 C33 C34 -177.5(4) . .
C32 C33 C34 C35 0.5(6) . .
C33 C34 C35 C36 -0.8(6) . .
C33 C34 C35 S3 178.4(3) . .
C34 C35 C36 C37 0.2(7) . .
S3 C35 C36 C37 -179.0(4) . .
C33 C32 C37 C36 -0.8(7) . .
N2 C32 C37 C36 177.0(4) . .
C35 C36 C37 C32 0.6(7) . .
C43 C38 C39 C40 0.1(6) . .
S3 C38 C39 C40 -179.7(3) . .
C38 C39 C40 C41 -0.5(6) . .
C39 C40 C41 C42 0.5(6) . .
C39 C40 C41 N3 -178.1(3) . .
C40 C41 C42 C43 -0.1(6) . .
N3 C41 C42 C43 178.5(4) . .
C39 C38 C43 C42 0.3(7) . .
S3 C38 C43 C42 -179.9(3) . .
C41 C42 C43 C38 -0.3(7) . .
N4 C45 C46 N3 -0.6(4) . .
N5 C47 C48 N6 -1.1(5) . .
C55 C50 C51 C52 0.9(6) . .
N6 C50 C51 C52 -179.8(4) . .
C50 C51 C52 C53 0.7(6) . .
C51 C52 C53 C54 -1.6(6) . .
C51 C52 C53 S4 178.8(3) . .
C52 C53 C54 C55 0.8(6) . .
S4 C53 C54 C55 -179.6(3) . .
C51 C50 C55 C54 -1.7(6) . .
N6 C50 C55 C54 179.0(4) . .
C53 C54 C55 C50 0.9(7) . .
C61 C56 C57 C58 -1.2(7) . .
S4 C56 C57 C58 179.2(4) . .
C56 C57 C58 C59 1.4(8) . .
C57 C58 C59 C60 -0.5(7) . .
C57 C58 C59 N7 -176.8(4) . .
C58 C59 C60 C61 -0.5(6) . .
N7 C59 C60 C61 175.7(3) . .
C59 C60 C61 C56 0.7(6) . .
C57 C56 C61 C60 0.2(6) . .
S4 C56 C61 C60 179.8(3) . .
N7 C62 C63 N8 -0.3(6) . .
N2 C31 N1 C29 -0.2(4) . .
N2 C31 N1 Co2 165.0(3) . .
C30 C29 N1 C31 -0.3(5) . .
C30 C29 N1 Co2 -167.7(3) . .
N1 C31 N2 C30 0.7(5) . .
N1 C31 N2 C32 -176.3(3) . .
C29 C30 N2 C31 -0.8(5) . .
C29 C30 N2 C32 176.3(4) . .
C37 C32 N2 C31 140.4(4) . .
C33 C32 N2 C31 -41.8(6) . .
C37 C32 N2 C30 -36.1(6) . .
C33 C32 N2 C30 141.8(4) . .
N4 C44 N3 C46 0.0(4) . .
N4 C44 N3 C41 178.0(3) . .
C45 C46 N3 C44 0.4(4) . .
C45 C46 N3 C41 -177.7(3) . .
C40 C41 N3 C44 -35.8(5) . .
C42 C41 N3 C44 145.6(4) . .
C40 C41 N3 C46 141.8(4) . .
C42 C41 N3 C46 -36.8(5) . .
N3 C44 N4 C45 -0.4(4) . .
N3 C44 N4 Co2 -178.71(19) . 1_554
C46 C45 N4 C44 0.6(4) . .
C46 C45 N4 Co2 178.9(2) . 1_554
N6 C49 N5 C47 0.4(4) . .
N6 C49 N5 Co1 177.6(2) . .
C48 C47 N5 C49 0.4(5) . .
C48 C47 N5 Co1 -176.7(3) . .
N5 C49 N6 C48 -1.1(4) . .
N5 C49 N6 C50 177.7(3) . .
C47 C48 N6 C49 1.2(5) . .
C47 C48 N6 C50 -177.5(4) . .
C55 C50 N6 C49 151.5(4) . .
C51 C50 N6 C49 -27.8(5) . .
C55 C50 N6 C48 -30.0(6) . .
C51 C50 N6 C48 150.7(4) . .
N8 C64 N7 C62 0.4(4) . .
N8 C64 N7 C59 -173.7(3) . .
C63 C62 N7 C64 0.0(5) . .
C63 C62 N7 C59 174.3(4) . .
C60 C59 N7 C64 2.6(5) . .
C58 C59 N7 C64 178.8(4) . .
C60 C59 N7 C62 -170.3(4) . .
C58 C59 N7 C62 5.8(6) . .
N7 C64 N8 C63 -0.5(4) . .
N7 C64 N8 Co1 168.3(2) . 1_545
C62 C63 N8 C64 0.5(5) . .
C62 C63 N8 Co1 -170.4(3) . 1_545
O1 C1 O2 Co1 -9.7(6) . .
C2 C1 O2 Co1 166.4(2) . .
O4 C14 O3 Co2 -24.1(6) . .
C11 C14 O3 Co2 154.0(2) . .
O3 C14 O4 Co1 45.3(5) . 1_556
C11 C14 O4 Co1 -132.8(3) . 1_556
O8 C15 O7 Co2 -15.7(6) . .
C16 C15 O7 Co2 160.8(3) . .
O10 C28 O9 Co2 45.0(5) . 1_545
C25 C28 O9 Co2 -134.0(3) . 1_545
O9 C28 O10 Co1 -19.5(5) . 1_546
C25 C28 O10 Co1 159.5(2) . 1_546
C6 C5 S1 O6 153.1(3) . .
C4 C5 S1 O6 -26.3(3) . .
C6 C5 S1 O5 22.8(3) . .
C4 C5 S1 O5 -156.6(3) . .
C6 C5 S1 C8 -91.1(3) . .
C4 C5 S1 C8 89.5(3) . .
C13 C8 S1 O6 14.6(3) . .
C9 C8 S1 O6 -162.4(3) . .
C13 C8 S1 O5 144.3(3) . .
C9 C8 S1 O5 -32.8(3) . .
C13 C8 S1 C5 -102.1(3) . .
C9 C8 S1 C5 80.8(3) . .
C20 C19 S2 O12 143.0(4) . .
C18 C19 S2 O12 -32.8(4) . .
C20 C19 S2 O11 11.8(4) . .
C18 C19 S2 O11 -164.0(4) . .
C20 C19 S2 C22 -102.6(4) . .
C18 C19 S2 C22 81.7(4) . .
C27 C22 S2 O12 -168.0(3) . .
C23 C22 S2 O12 9.1(4) . .
C27 C22 S2 O11 -37.3(4) . .
C23 C22 S2 O11 139.7(4) . .
C27 C22 S2 C19 76.9(4) . .
C23 C22 S2 C19 -106.1(4) . .
C36 C35 S3 O13 39.9(4) . .
C34 C35 S3 O13 -139.3(4) . .
C36 C35 S3 O14 171.1(4) . .
C34 C35 S3 O14 -8.1(4) . .
C36 C35 S3 C38 -73.9(4) . .
C34 C35 S3 C38 106.9(4) . .
C39 C38 S3 O13 156.8(3) . .
C43 C38 S3 O13 -23.1(4) . .
C39 C38 S3 O14 25.8(4) . .
C43 C38 S3 O14 -154.0(4) . .
C39 C38 S3 C35 -89.2(4) . .
C43 C38 S3 C35 90.9(4) . .
C57 C56 S4 O15 154.7(4) . .
C61 C56 S4 O15 -24.9(3) . .
C57 C56 S4 O16 24.2(4) . .
C61 C56 S4 O16 -155.4(3) . .
C57 C56 S4 C53 -90.6(4) . .
C61 C56 S4 C53 89.8(3) . .
C52 C53 S4 O15 27.4(4) . .
C54 C53 S4 O15 -152.2(3) . .
C52 C53 S4 O16 158.3(3) . .
C54 C53 S4 O16 -21.3(4) . .
C52 C53 S4 C56 -87.1(3) . .
C54 C53 S4 C56 93.3(3) . .
C1 O2 Co1 O10 90.4(3) . 1_564
C1 O2 Co1 O4 -41.1(16) . 1_554
C1 O2 Co1 N8 -178.3(3) . 1_565
C1 O2 Co1 OW1 -0.4(3) . .
C1 O2 Co1 N5 -88.6(3) . .
Co2 OW1 Co1 O10 51.25(12) 1_554 1_564
Co2 OW1 Co1 O4 -44.45(11) 1_554 1_554
Co2 OW1 Co1 O2 137.98(12) 1_554 .
Co2 OW1 Co1 N8 153.8(6) 1_554 1_565
Co2 OW1 Co1 N5 -133.91(12) 1_554 .
C49 N5 Co1 O10 176.6(10) . 1_564
C47 N5 Co1 O10 -6.9(13) . 1_564
C49 N5 Co1 O4 10.3(3) . 1_554
C47 N5 Co1 O4 -173.2(4) . 1_554
C49 N5 Co1 O2 -172.5(3) . .
C47 N5 Co1 O2 4.1(4) . .
C49 N5 Co1 N8 -87.2(3) . 1_565
C47 N5 Co1 N8 89.4(4) . 1_565
C49 N5 Co1 OW1 100.4(3) . .
C47 N5 Co1 OW1 -83.1(4) . .
C14 O3 Co2 O9 66.7(3) . 1_565
C14 O3 Co2 O7 -113.5(3) . .
C14 O3 Co2 N1 161.1(3) . .
C14 O3 Co2 OW1 -24.8(3) . 1_556
C14 O3 Co2 N4 -65.3(12) . 1_556
C15 O7 Co2 O9 -97(7) . 1_565
C15 O7 Co2 O3 92.9(4) . .
C15 O7 Co2 N1 -174.6(4) . .
C15 O7 Co2 OW1 2.8(4) . 1_556
C15 O7 Co2 N4 -83.1(4) . 1_556
C31 N1 Co2 O9 71.8(3) . 1_565
C29 N1 Co2 O9 -124.9(3) . 1_565
C31 N1 Co2 O3 -22.9(3) . .
C29 N1 Co2 O3 140.4(3) . .
C31 N1 Co2 O7 -109.1(4) . .
C29 N1 Co2 O7 54.3(3) . .
C31 N1 Co2 OW1 -133.8(8) . 1_556
C29 N1 Co2 OW1 29.5(10) . 1_556
C31 N1 Co2 N4 161.0(3) . 1_556
C29 N1 Co2 N4 -35.6(3) . 1_556
